data_7119818
loop_
_publ_author_name
'Fang, Wei-Hui'
'Zhang, Lei'
'Zhang, Jian'

_publ_section_title
;
 Assembly of titanium-oxo cations with copper-halide anions to form
 supersalt-type cluster-based materials.
;
_journal_issue 28
_journal_name_full 'Chemical communications (Cambridge, England)'
_journal_page_first 3949
_journal_paper_doi 10.1039/c7cc01443k
_journal_volume 53
_journal_year 2017
_chemical_formula_sum 'C60 H142 Cl4 Cu2 O34 Ti12'
_chemical_formula_weight 2251.42
_chemical_name_systematic
; 
 ? 
;
_space_group_IT_number 2
_symmetry_cell_setting triclinic
_symmetry_space_group_name_Hall '-P 1'
_symmetry_space_group_name_H-M 'P -1'
_atom_sites_solution_hydrogens geom
_atom_sites_solution_primary direct
_atom_sites_solution_secondary difmap
_audit_creation_method SHELXL-97
_audit_update_record
;
2015-10-30 deposited with the CCDC.
2017-03-13 downloaded from the CCDC.
;
_cell_angle_alpha 117.300(5)
_cell_angle_beta 95.635(4)
_cell_angle_gamma 111.286(4)
_cell_formula_units_Z 1
_cell_length_a 14.2993(6)
_cell_length_b 15.1330(7)
_cell_length_c 15.1938(9)
_cell_measurement_reflns_used 5426
_cell_measurement_temperature 293(2)
_cell_measurement_theta_max 62.4820
_cell_measurement_theta_min 5.3400
_cell_volume 2579.4(3)
_computing_structure_refinement 'SHELXL-97 (Sheldrick, 1997)'
_computing_structure_solution 'SHELXS-97 (Sheldrick, 1990)'
_diffrn_ambient_temperature 293(2)
_diffrn_measured_fraction_theta_full 0.963
_diffrn_measured_fraction_theta_max 0.963
_diffrn_measurement_device_type 'SuperNova, Dual, Cu at zero, Atlas'
_diffrn_radiation_monochromator graphite
_diffrn_radiation_source 'fine-focus sealed tube'
_diffrn_radiation_type CuK\a
_diffrn_radiation_wavelength 1.54178
_diffrn_reflns_av_R_equivalents 0.0348
_diffrn_reflns_av_sigmaI/netI 0.0521
_diffrn_reflns_limit_h_max 16
_diffrn_reflns_limit_h_min -12
_diffrn_reflns_limit_k_max 11
_diffrn_reflns_limit_k_min -17
_diffrn_reflns_limit_l_max 17
_diffrn_reflns_limit_l_min -17
_diffrn_reflns_number 14567
_diffrn_reflns_theta_full 62.36
_diffrn_reflns_theta_max 62.36
_diffrn_reflns_theta_min 3.47
_diffrn_standards_decay_% none
_diffrn_standards_interval_count none
_diffrn_standards_interval_time none
_diffrn_standards_number none
_exptl_absorpt_coefficient_mu 9.402
_exptl_absorpt_correction_T_max 1.00000
_exptl_absorpt_correction_T_min 0.24593
_exptl_absorpt_correction_type multi-scan
_exptl_crystal_colour yellow
_exptl_crystal_density_diffrn 1.449
_exptl_crystal_density_method 'not measured'
_exptl_crystal_description block
_exptl_crystal_F_000 1164
_exptl_crystal_size_max 0.21
_exptl_crystal_size_mid 0.15
_exptl_crystal_size_min 0.10
_refine_diff_density_max 0.466
_refine_diff_density_min -0.476
_refine_diff_density_rms 0.071
_refine_ls_extinction_coef 0.00007(7)
_refine_ls_extinction_expression Fc^*^=kFc[1+0.001xFc^2^\l^3^/sin(2\q)]^-1/4^
_refine_ls_extinction_method SHELXL
_refine_ls_goodness_of_fit_ref 1.020
_refine_ls_hydrogen_treatment mixed
_refine_ls_matrix_type full
_refine_ls_number_parameters 506
_refine_ls_number_reflns 7913
_refine_ls_number_restraints 7
_refine_ls_restrained_S_all 1.023
_refine_ls_R_factor_all 0.0682
_refine_ls_R_factor_gt 0.0497
_refine_ls_shift/su_max 0.000
_refine_ls_shift/su_mean 0.000
_refine_ls_structure_factor_coef Fsqd
_refine_ls_weighting_details 'calc w=1/[\s^2^(Fo^2^)+(0.0865P)^2^+0.5692P] where P=(Fo^2^+2Fc^2^)/3'
_refine_ls_weighting_scheme calc
_refine_ls_wR_factor_gt 0.1360
_refine_ls_wR_factor_ref 0.1561
_reflns_number_gt 6025
_reflns_number_total 7913
_reflns_threshold_expression >2sigma(I)
_cod_data_source_file c7cc01443k2.cif
_cod_data_source_block Ti12-CuCl2
_cod_depositor_comments 'Adding full bibliography for 7119818--7119821.cif.'
_cod_original_cell_volume 2579.4(2)
_cod_original_sg_symbol_H-M P-1
_cod_database_code 7119818

loop_
_symmetry_equiv_pos_as_xyz
'x, y, z'
'-x, -y, -z'

loop_
_atom_site_label
_atom_site_type_symbol
_atom_site_fract_x
_atom_site_fract_y
_atom_site_fract_z
_atom_site_U_iso_or_equiv
_atom_site_adp_type
_atom_site_occupancy
_atom_site_symmetry_multiplicity
_atom_site_calc_flag
_atom_site_refinement_flags
Ti1 Ti 0.42330(6) 0.26071(6) 0.48067(6) 0.0434(2) Uani 1 1 d .
Ti2 Ti 0.44061(6) 0.32373(6) 0.27770(6) 0.0421(2) Uani 1 1 d .
Ti3 Ti 0.27794(6) 0.32351(6) 0.38477(6) 0.0423(2) Uani 1 1 d .
Ti4 Ti 0.65349(6) 0.52216(6) 0.38487(6) 0.0421(2) Uani 1 1 d .
Ti5 Ti 0.40664(6) 0.52538(6) 0.31570(6) 0.0428(2) Uani 1 1 d .
Ti6 Ti 0.34938(6) 0.61790(6) 0.51931(6) 0.0442(2) Uani 1 1 d .
Cu Cu 0.82252(9) 0.90800(9) 0.25281(9) 0.1066(4) Uani 1 1 d .
Cl1 Cl 0.92685(17) 0.83894(17) 0.23819(17) 0.1214(7) Uani 1 1 d .
Cl2 Cl 0.7136(2) 0.9724(2) 0.2642(2) 0.1470(9) Uani 1 1 d .
O1 O 0.5156(2) 0.4716(2) 0.2969(2) 0.0423(7) Uani 1 1 d .
O2 O 0.3319(2) 0.3754(2) 0.2992(2) 0.0425(7) Uani 1 1 d .
O3 O 0.3733(2) 0.2563(2) 0.3500(2) 0.0430(7) Uani 1 1 d .
O4 O 0.5808(2) 0.3664(2) 0.3498(2) 0.0430(7) Uani 1 1 d .
O5 O 0.2792(2) 0.4608(2) 0.4852(2) 0.0444(7) Uani 1 1 d .
O6 O 0.4611(2) 0.5880(2) 0.4664(2) 0.0390(6) Uani 1 1 d .
O7 O 0.3291(2) 0.3352(2) 0.5171(2) 0.0420(7) Uani 1 1 d .
O8 O 0.7449(3) 0.5360(3) 0.3183(3) 0.0615(9) Uani 1 1 d .
O9 O 0.4065(3) 0.2213(3) 0.1470(2) 0.0589(9) Uani 1 1 d .
O10 O 0.1479(2) 0.2170(3) 0.3148(3) 0.0587(8) Uani 1 1 d .
O11 O 0.3254(3) 0.1279(2) 0.4455(3) 0.0539(8) Uani 1 1 d .
O12 O 0.4866(2) 0.3182(2) 0.6316(2) 0.0473(7) Uani 1 1 d .
O13 O 0.2552(3) 0.6587(3) 0.5672(3) 0.0588(9) Uani 1 1 d .
O14 O 0.4610(3) 0.7713(2) 0.5649(2) 0.0514(8) Uani 1 1 d .
O15 O 0.2975(2) 0.5680(3) 0.3697(2) 0.0489(7) Uani 1 1 d .
O16 O 0.3485(3) 0.4759(3) 0.1844(2) 0.0549(8) Uani 1 1 d .
O17 O 0.032(2) 0.638(3) 0.049(4) 0.71(4) Uani 1 1 d .
H17A H -0.0223 0.6449 0.0441 1.063 Uiso 1 1 calc R
C1 C 0.9221(7) 0.6731(11) 0.3778(12) 0.194(6) Uani 1 1 d .
H1A H 0.9743 0.7121 0.3561 0.290 Uiso 1 1 calc R
H1B H 0.9490 0.6376 0.4044 0.290 Uiso 1 1 calc R
H1C H 0.9060 0.7254 0.4315 0.290 Uiso 1 1 calc R
C2 C 0.8285(7) 0.5906(9) 0.2910(8) 0.149(4) Uani 1 1 d .
H2A H 0.8041 0.6399 0.2827 0.179 Uiso 1 1 calc R
C3 C 0.8264(13) 0.5281(11) 0.1923(11) 0.234(8) Uani 1 1 d .
H3A H 0.7543 0.4815 0.1470 0.352 Uiso 1 1 calc R
H3B H 0.8590 0.4819 0.1896 0.352 Uiso 1 1 calc R
H3C H 0.8644 0.5764 0.1699 0.352 Uiso 1 1 calc R
C4 C 0.5070(10) 0.2134(14) 0.0343(9) 0.227(8) Uani 1 1 d .
H4A H 0.5283 0.2918 0.0644 0.341 Uiso 1 1 calc R
H4B H 0.5024 0.1793 -0.0381 0.341 Uiso 1 1 calc R
H4C H 0.5583 0.2045 0.0706 0.341 Uiso 1 1 calc R
C5 C 0.4057(7) 0.1607(6) 0.0432(5) 0.105(2) Uani 1 1 d .
H5A H 0.3575 0.1708 0.0026 0.126 Uiso 1 1 calc R
C6 C 0.3536(12) 0.0402(8) 0.0037(7) 0.195(6) Uani 1 1 d .
H6A H 0.2870 0.0202 0.0169 0.292 Uiso 1 1 calc R
H6B H 0.3981 0.0236 0.0386 0.292 Uiso 1 1 calc R
H6C H 0.3417 -0.0019 -0.0701 0.292 Uiso 1 1 calc R
C7 C -0.0213(6) 0.1187(7) 0.1846(7) 0.130(3) Uani 1 1 d .
H7A H -0.0497 0.1535 0.2376 0.196 Uiso 1 1 calc R
H7B H -0.0756 0.0454 0.1306 0.196 Uiso 1 1 calc R
H7C H 0.0040 0.1635 0.1552 0.196 Uiso 1 1 calc R
C8 C 0.0675(4) 0.1090(5) 0.2315(5) 0.0745(16) Uani 1 1 d .
H8A H 0.0401 0.0625 0.2605 0.089 Uiso 1 1 calc R
C9 C 0.1169(7) 0.0565(7) 0.1545(7) 0.131(3) Uani 1 1 d .
H9A H 0.1722 0.0500 0.1884 0.196 Uiso 1 1 calc R
H9B H 0.1462 0.1022 0.1268 0.196 Uiso 1 1 calc R
H9C H 0.0642 -0.0167 0.0985 0.196 Uiso 1 1 calc R
C10 C 0.2291(7) -0.0554(6) 0.4147(9) 0.142(4) Uani 1 1 d .
H10A H 0.1595 -0.1136 0.3953 0.213 Uiso 1 1 calc R
H10B H 0.2698 -0.0302 0.4832 0.213 Uiso 1 1 calc R
H10C H 0.2635 -0.0839 0.3653 0.213 Uiso 1 1 calc R
C11 C 0.2210(5) 0.0386(4) 0.4155(5) 0.0750(16) Uani 1 1 d .
H11A H 0.1846 0.0110 0.3432 0.090 Uiso 1 1 calc R
C12 C 0.1588(5) 0.0819(6) 0.4791(6) 0.101(2) Uani 1 1 d .
H12A H 0.1533 0.1394 0.4711 0.151 Uiso 1 1 calc R
H12B H 0.1934 0.1126 0.5513 0.151 Uiso 1 1 calc R
H12C H 0.0893 0.0220 0.4564 0.151 Uiso 1 1 calc R
C13 C 0.5398(5) 0.2570(5) 0.7408(5) 0.0792(17) Uani 1 1 d .
H13A H 0.5675 0.2177 0.6896 0.119 Uiso 1 1 calc R
H13B H 0.5147 0.2179 0.7753 0.119 Uiso 1 1 calc R
H13C H 0.5947 0.3315 0.7912 0.119 Uiso 1 1 calc R
C14 C 0.4501(4) 0.2630(4) 0.6878(4) 0.0600(13) Uani 1 1 d .
H14A H 0.3952 0.1862 0.6366 0.072 Uiso 1 1 calc R
C15 C 0.4009(5) 0.3223(6) 0.7614(5) 0.0869(19) Uani 1 1 d .
H15A H 0.3437 0.3225 0.7228 0.130 Uiso 1 1 calc R
H15B H 0.4532 0.3981 0.8120 0.130 Uiso 1 1 calc R
H15C H 0.3743 0.2844 0.7965 0.130 Uiso 1 1 calc R
C16 C 0.0982(7) 0.6742(11) 0.5810(8) 0.195(6) Uani 1 1 d .
H16A H 0.0790 0.6272 0.5065 0.293 Uiso 1 1 calc R
H16B H 0.1072 0.7472 0.5995 0.293 Uiso 1 1 calc R
H16C H 0.0434 0.6416 0.6045 0.293 Uiso 1 1 calc R
C17 C 0.1879(7) 0.6831(10) 0.6258(6) 0.142(4) Uani 1 1 d .
H0A H 0.1572 0.6146 0.6166 0.170 Uiso 1 1 d R
C18 C 0.2419(7) 0.7394(8) 0.7376(6) 0.122(3) Uani 1 1 d .
H18A H 0.1936 0.7519 0.7757 0.183 Uiso 1 1 calc R
H18B H 0.3013 0.8100 0.7611 0.183 Uiso 1 1 calc R
H18C H 0.2663 0.6932 0.7494 0.183 Uiso 1 1 calc R
C19 C 0.4670(6) 0.9348(5) 0.5685(5) 0.0873(19) Uani 1 1 d .
H19A H 0.4112 0.8862 0.5026 0.131 Uiso 1 1 calc R
H19B H 0.5343 0.9524 0.5566 0.131 Uiso 1 1 calc R
H19C H 0.4617 1.0027 0.6082 0.131 Uiso 1 1 calc R
C20 C 0.4572(5) 0.8769(4) 0.6283(4) 0.0668(15) Uani 1 1 d .
H20A H 0.3872 0.8584 0.6376 0.080 Uiso 1 1 calc R
C21 C 0.5377(7) 0.9464(6) 0.7340(5) 0.110(3) Uani 1 1 d .
H21A H 0.5260 0.9046 0.7675 0.165 Uiso 1 1 calc R
H21B H 0.5317 1.0135 0.7753 0.165 Uiso 1 1 calc R
H21C H 0.6073 0.9659 0.7274 0.165 Uiso 1 1 calc R
C22 C 0.1073(5) 0.4605(6) 0.3037(6) 0.091(2) Uani 1 1 d .
H22A H 0.1145 0.3930 0.2754 0.137 Uiso 1 1 calc R
H22B H 0.0435 0.4465 0.2605 0.137 Uiso 1 1 calc R
H22C H 0.1040 0.4845 0.3732 0.137 Uiso 1 1 calc R
C23 C 0.1995(4) 0.5491(5) 0.3065(5) 0.0653(14) Uani 1 1 d .
H23A H 0.2018 0.5215 0.2349 0.078 Uiso 1 1 calc R
C24 C 0.1971(5) 0.6596(6) 0.3472(6) 0.093(2) Uani 1 1 d .
H24A H 0.2584 0.7111 0.3444 0.140 Uiso 1 1 calc R
H24B H 0.1969 0.6897 0.4182 0.140 Uiso 1 1 calc R
H24C H 0.1343 0.6482 0.3048 0.140 Uiso 1 1 calc R
C25 C 0.2030(6) 0.2946(6) 0.0538(6) 0.112(3) Uani 1 1 d .
H25A H 0.1603 0.2495 -0.0184 0.169 Uiso 1 1 calc R
H25B H 0.1590 0.3084 0.0970 0.169 Uiso 1 1 calc R
H25C H 0.2362 0.2558 0.0684 0.169 Uiso 1 1 calc R
C26 C 0.2858(7) 0.4032(6) 0.0761(5) 0.108(3) Uani 1 1 d .
H0B H 0.2448 0.4363 0.0755 0.130 Uiso 1 1 d R
C27 C 0.3326(11) 0.4167(11) 0.0102(7) 0.264(10) Uani 1 1 d .
H27A H 0.3788 0.4949 0.0407 0.396 Uiso 1 1 calc R
H27B H 0.2802 0.3890 -0.0531 0.396 Uiso 1 1 calc R
H27C H 0.3731 0.3761 -0.0054 0.396 Uiso 1 1 calc R
C28 C 0.1918(18) 0.6914(19) 0.0935(17) 0.313(10) Uani 1 1 d U
H28A H 0.2639 0.7441 0.1113 0.470 Uiso 1 1 calc R
H28B H 0.1724 0.6240 0.0277 0.470 Uiso 1 1 calc RD
H28C H 0.1849 0.6742 0.1467 0.470 Uiso 1 1 calc R
C29 C 0.121(3) 0.741(3) 0.085(3) 0.39(3) Uani 1 1 d .
H29A H 0.1281 0.8049 0.1509 0.472 Uiso 1 1 calc R
C30 C 0.090(3) 0.740(3) 0.002(2) 0.40(2) Uani 1 1 d .
H30A H 0.1426 0.8021 0.0038 0.596 Uiso 1 1 calc R
H30B H 0.0245 0.7448 -0.0016 0.596 Uiso 1 1 calc R
H30C H 0.0784 0.6711 -0.0583 0.596 Uiso 1 1 calc RD

loop_
_atom_site_aniso_label
_atom_site_aniso_U_11
_atom_site_aniso_U_22
_atom_site_aniso_U_33
_atom_site_aniso_U_23
_atom_site_aniso_U_13
_atom_site_aniso_U_12
Ti1 0.0567(5) 0.0296(4) 0.0427(5) 0.0198(4) 0.0171(4) 0.0178(4)
Ti2 0.0553(5) 0.0316(4) 0.0335(4) 0.0142(3) 0.0151(4) 0.0182(4)
Ti3 0.0479(4) 0.0333(4) 0.0391(5) 0.0177(4) 0.0133(4) 0.0147(4)
Ti4 0.0513(5) 0.0362(4) 0.0392(5) 0.0198(4) 0.0199(4) 0.0194(4)
Ti5 0.0561(5) 0.0368(4) 0.0371(5) 0.0208(4) 0.0153(4) 0.0214(4)
Ti6 0.0556(5) 0.0393(4) 0.0450(5) 0.0231(4) 0.0212(4) 0.0266(4)
Cu 0.1175(8) 0.0776(7) 0.0945(8) 0.0471(6) 0.0264(6) 0.0164(6)
Cl1 0.1151(15) 0.0939(14) 0.1028(15) 0.0435(12) 0.0069(12) 0.0169(12)
Cl2 0.167(2) 0.1209(18) 0.182(3) 0.0973(18) 0.076(2) 0.0669(17)
O1 0.0572(17) 0.0374(16) 0.0340(16) 0.0194(13) 0.0176(13) 0.0221(14)
O2 0.0522(17) 0.0353(15) 0.0367(16) 0.0197(13) 0.0121(13) 0.0170(13)
O3 0.0570(17) 0.0300(15) 0.0377(16) 0.0172(13) 0.0166(14) 0.0168(13)
O4 0.0581(18) 0.0381(16) 0.0377(16) 0.0202(13) 0.0213(14) 0.0253(14)
O5 0.0512(17) 0.0385(16) 0.0432(17) 0.0224(14) 0.0154(14) 0.0195(14)
O6 0.0489(16) 0.0304(15) 0.0344(16) 0.0160(13) 0.0165(13) 0.0160(13)
O7 0.0479(16) 0.0334(15) 0.0415(17) 0.0194(13) 0.0162(13) 0.0157(13)
O8 0.064(2) 0.065(2) 0.061(2) 0.0355(18) 0.0357(18) 0.0287(18)
O9 0.084(2) 0.0413(18) 0.0347(18) 0.0094(14) 0.0177(16) 0.0272(17)
O10 0.0545(18) 0.0440(18) 0.055(2) 0.0221(16) 0.0129(16) 0.0085(15)
O11 0.068(2) 0.0324(16) 0.055(2) 0.0231(15) 0.0209(16) 0.0161(15)
O12 0.0629(18) 0.0383(16) 0.0482(19) 0.0294(15) 0.0215(15) 0.0211(15)
O13 0.070(2) 0.062(2) 0.059(2) 0.0313(18) 0.0308(18) 0.0422(18)
O14 0.073(2) 0.0383(17) 0.054(2) 0.0255(15) 0.0290(16) 0.0332(16)
O15 0.0551(18) 0.0503(18) 0.0463(18) 0.0264(15) 0.0149(15) 0.0287(15)
O16 0.071(2) 0.056(2) 0.0376(18) 0.0259(15) 0.0134(15) 0.0277(17)
O17 0.37(3) 0.65(5) 1.53(11) 0.89(7) 0.26(5) 0.24(3)
C1 0.066(5) 0.206(13) 0.303(17) 0.161(13) 0.033(8) 0.031(7)
C2 0.108(7) 0.166(9) 0.138(8) 0.079(7) 0.085(6) 0.020(6)
C3 0.35(2) 0.198(13) 0.214(14) 0.126(11) 0.233(15) 0.127(14)
C4 0.162(10) 0.35(2) 0.125(9) 0.092(11) 0.105(8) 0.102(12)
C5 0.143(7) 0.089(5) 0.044(4) 0.010(3) 0.038(4) 0.048(5)
C6 0.346(18) 0.091(7) 0.070(6) -0.008(5) 0.027(8) 0.105(9)
C7 0.078(5) 0.099(6) 0.128(7) 0.020(5) -0.018(5) 0.024(4)
C8 0.064(3) 0.052(3) 0.066(4) 0.025(3) 0.001(3) 0.001(3)
C9 0.119(6) 0.079(5) 0.108(7) 0.006(5) 0.014(5) 0.027(5)
C10 0.104(6) 0.072(5) 0.259(12) 0.103(7) 0.052(7) 0.031(4)
C11 0.077(4) 0.042(3) 0.080(4) 0.028(3) 0.023(3) 0.009(3)
C12 0.081(4) 0.079(5) 0.118(6) 0.048(4) 0.041(4) 0.017(4)
C13 0.108(5) 0.071(4) 0.077(4) 0.054(3) 0.021(4) 0.042(4)
C14 0.077(3) 0.048(3) 0.057(3) 0.035(3) 0.020(3) 0.022(3)
C15 0.105(5) 0.087(5) 0.095(5) 0.061(4) 0.058(4) 0.046(4)
C16 0.105(7) 0.287(15) 0.126(8) 0.039(9) 0.052(6) 0.117(9)
C17 0.145(7) 0.270(12) 0.086(6) 0.091(7) 0.073(5) 0.165(9)
C18 0.157(7) 0.152(8) 0.087(6) 0.055(5) 0.073(5) 0.103(7)
C19 0.122(5) 0.065(4) 0.103(5) 0.053(4) 0.041(4) 0.057(4)
C20 0.096(4) 0.039(3) 0.071(4) 0.025(3) 0.035(3) 0.038(3)
C21 0.170(8) 0.063(4) 0.069(4) 0.014(3) 0.016(5) 0.060(5)
C22 0.067(4) 0.089(5) 0.098(5) 0.045(4) 0.008(4) 0.028(4)
C23 0.062(3) 0.077(4) 0.066(4) 0.040(3) 0.016(3) 0.039(3)
C24 0.093(5) 0.110(5) 0.125(6) 0.084(5) 0.036(4) 0.065(4)
C25 0.111(6) 0.087(5) 0.070(5) 0.029(4) -0.003(4) 0.003(4)
C26 0.140(6) 0.091(5) 0.046(4) 0.033(4) 0.015(4) 0.017(5)
C27 0.284(16) 0.205(13) 0.045(5) 0.034(6) 0.024(7) -0.084(11)
C28 0.317(13) 0.324(13) 0.314(14) 0.166(10) 0.082(9) 0.174(10)
C29 0.37(4) 0.38(4) 0.28(3) 0.01(3) -0.03(3) 0.28(4)
C30 0.42(4) 0.39(4) 0.24(3) 0.12(3) -0.06(3) 0.15(3)

loop_
_atom_type_symbol
_atom_type_description
_atom_type_scat_dispersion_real
_atom_type_scat_dispersion_imag
_atom_type_scat_source
C C 0.0181 0.0091 'International Tables Vol C Tables 4.2.6.8 and 6.1.1.4'
H H 0.0000 0.0000 'International Tables Vol C Tables 4.2.6.8 and 6.1.1.4'
O O 0.0492 0.0322 'International Tables Vol C Tables 4.2.6.8 and 6.1.1.4'
Ti Ti 0.2191 1.8069 'International Tables Vol C Tables 4.2.6.8 and 6.1.1.4'
Cu Cu -1.9646 0.5888 'International Tables Vol C Tables 4.2.6.8 and 6.1.1.4'
Cl Cl 0.3639 0.7018 'International Tables Vol C Tables 4.2.6.8 and 6.1.1.4'

loop_
_geom_angle_atom_site_label_1
_geom_angle_atom_site_label_2
_geom_angle_atom_site_label_3
_geom_angle
_geom_angle_site_symmetry_1
_geom_angle_site_symmetry_3
O11 Ti1 O6 174.37(14) . 2_666
O11 Ti1 O14 102.78(14) . 2_666
O6 Ti1 O14 77.22(12) 2_666 2_666
O11 Ti1 O3 98.40(14) . .
O6 Ti1 O3 87.23(11) 2_666 .
O14 Ti1 O3 90.72(12) 2_666 .
O11 Ti1 O12 97.27(14) . .
O6 Ti1 O12 77.15(12) 2_666 .
O14 Ti1 O12 95.75(13) 2_666 .
O3 Ti1 O12 161.27(12) . .
O11 Ti1 O7 94.75(13) . .
O6 Ti1 O7 86.23(11) 2_666 .
O14 Ti1 O7 160.24(12) 2_666 .
O3 Ti1 O7 77.60(11) . .
O12 Ti1 O7 90.96(12) . .
O11 Ti1 Ti3 97.16(11) . .
O6 Ti1 Ti3 87.11(8) 2_666 .
O14 Ti1 Ti3 127.90(10) 2_666 .
O3 Ti1 Ti3 38.53(8) . .
O12 Ti1 Ti3 128.88(9) . .
O7 Ti1 Ti3 39.11(8) . .
O11 Ti1 Ti5 136.28(11) . 2_666
O6 Ti1 Ti5 38.22(8) 2_666 2_666
O14 Ti1 Ti5 88.38(10) 2_666 2_666
O3 Ti1 Ti5 123.92(8) . 2_666
O12 Ti1 Ti5 39.13(8) . 2_666
O7 Ti1 Ti5 85.14(8) . 2_666
Ti3 Ti1 Ti5 108.93(3) . 2_666
O11 Ti1 Ti6 142.15(11) . 2_666
O6 Ti1 Ti6 37.96(7) 2_666 2_666
O14 Ti1 Ti6 39.40(9) 2_666 2_666
O3 Ti1 Ti6 86.17(9) . 2_666
O12 Ti1 Ti6 87.73(9) . 2_666
O7 Ti1 Ti6 122.77(8) . 2_666
Ti3 Ti1 Ti6 108.69(3) . 2_666
Ti5 Ti1 Ti6 59.87(3) 2_666 2_666
O9 Ti2 O4 109.48(14) . .
O9 Ti2 O3 109.87(14) . .
O4 Ti2 O3 95.35(13) . .
O9 Ti2 O1 108.90(14) . .
O4 Ti2 O1 79.94(12) . .
O3 Ti2 O1 140.20(12) . .
O9 Ti2 O2 110.19(15) . .
O4 Ti2 O2 139.40(12) . .
O3 Ti2 O2 79.15(12) . .
O1 Ti2 O2 79.49(12) . .
O9 Ti2 Ti3 120.56(12) . .
O4 Ti2 Ti3 120.76(9) . .
O3 Ti2 Ti3 40.55(8) . .
O1 Ti2 Ti3 109.19(8) . .
O2 Ti2 Ti3 38.96(8) . .
O9 Ti2 Ti4 119.75(12) . .
O4 Ti2 Ti4 40.70(9) . .
O3 Ti2 Ti4 121.11(9) . .
O1 Ti2 Ti4 39.63(9) . .
O2 Ti2 Ti4 108.98(9) . .
Ti3 Ti2 Ti4 118.84(3) . .
O9 Ti2 Ti5 114.97(12) . .
O4 Ti2 Ti5 112.65(9) . .
O3 Ti2 Ti5 112.83(9) . .
O1 Ti2 Ti5 39.51(8) . .
O2 Ti2 Ti5 39.99(8) . .
Ti3 Ti2 Ti5 73.59(3) . .
Ti4 Ti2 Ti5 73.34(3) . .
O10 Ti3 O2 108.88(15) . .
O10 Ti3 O5 110.34(14) . .
O2 Ti3 O5 95.50(12) . .
O10 Ti3 O3 108.17(14) . .
O2 Ti3 O3 80.15(12) . .
O5 Ti3 O3 140.47(13) . .
O10 Ti3 O7 110.71(14) . .
O2 Ti3 O7 139.48(12) . .
O5 Ti3 O7 78.72(12) . .
O3 Ti3 O7 79.77(12) . .
O10 Ti3 Ti2 118.78(11) . .
O2 Ti3 Ti2 40.82(8) . .
O5 Ti3 Ti2 121.53(9) . .
O3 Ti3 Ti2 39.70(8) . .
O7 Ti3 Ti2 109.28(8) . .
O10 Ti3 Ti4 121.22(11) . 2_666
O2 Ti3 Ti4 120.99(9) . 2_666
O5 Ti3 Ti4 40.75(9) . 2_666
O3 Ti3 Ti4 109.08(9) . 2_666
O7 Ti3 Ti4 38.35(8) . 2_666
Ti2 Ti3 Ti4 119.08(3) . 2_666
O10 Ti3 Ti1 114.34(12) . .
O2 Ti3 Ti1 113.22(9) . .
O5 Ti3 Ti1 113.00(9) . .
O3 Ti3 Ti1 39.68(8) . .
O7 Ti3 Ti1 40.13(8) . .
Ti2 Ti3 Ti1 73.77(3) . .
Ti4 Ti3 Ti1 73.44(3) 2_666 .
O8 Ti4 O7 109.28(15) . 2_666
O8 Ti4 O1 109.59(15) . .
O7 Ti4 O1 95.61(12) 2_666 .
O8 Ti4 O5 108.87(15) . 2_666
O7 Ti4 O5 80.02(12) 2_666 2_666
O1 Ti4 O5 140.48(12) . 2_666
O8 Ti4 O4 110.36(14) . .
O7 Ti4 O4 139.42(12) 2_666 .
O1 Ti4 O4 79.09(12) . .
O5 Ti4 O4 79.44(12) 2_666 .
O8 Ti4 Ti3 119.61(12) . 2_666
O7 Ti4 Ti3 40.72(9) 2_666 2_666
O1 Ti4 Ti3 121.47(8) . 2_666
O5 Ti4 Ti3 39.70(8) 2_666 2_666
O4 Ti4 Ti3 108.99(9) . 2_666
O8 Ti4 Ti2 120.60(12) . .
O7 Ti4 Ti2 120.82(9) 2_666 .
O1 Ti4 Ti2 40.48(8) . .
O5 Ti4 Ti2 109.26(9) 2_666 .
O4 Ti4 Ti2 39.00(9) . .
Ti3 Ti4 Ti2 118.97(3) 2_666 .
O8 Ti4 Ti6 115.24(12) . 2_666
O7 Ti4 Ti6 112.64(9) 2_666 2_666
O1 Ti4 Ti6 112.76(9) . 2_666
O5 Ti4 Ti6 39.54(8) 2_666 2_666
O4 Ti4 Ti6 39.91(9) . 2_666
Ti3 Ti4 Ti6 73.34(3) 2_666 2_666
Ti2 Ti4 Ti6 73.54(3) . 2_666
O16 Ti5 O6 173.72(13) . .
O16 Ti5 O1 98.24(13) . .
O6 Ti5 O1 88.03(11) . .
O16 Ti5 O12 101.57(14) . 2_666
O6 Ti5 O12 77.77(12) . 2_666
O1 Ti5 O12 91.96(12) . 2_666
O16 Ti5 O2 94.60(14) . .
O6 Ti5 O2 87.00(11) . .
O1 Ti5 O2 77.87(12) . .
O12 Ti5 O2 162.03(12) 2_666 .
O16 Ti5 O15 96.82(14) . .
O6 Ti5 O15 77.07(12) . .
O1 Ti5 O15 161.84(12) . .
O12 Ti5 O15 94.92(12) 2_666 .
O2 Ti5 O15 90.87(12) . .
O16 Ti5 Ti2 97.48(11) . .
O6 Ti5 Ti2 87.60(8) . .
O1 Ti5 Ti2 38.74(8) . .
O12 Ti5 Ti2 129.37(9) 2_666 .
O2 Ti5 Ti2 39.15(8) . .
O15 Ti5 Ti2 128.79(9) . .
O16 Ti5 Ti6 135.97(11) . .
O6 Ti5 Ti6 38.04(8) . .
O1 Ti5 Ti6 124.52(9) . .
O12 Ti5 Ti6 88.18(9) 2_666 .
O2 Ti5 Ti6 85.58(8) . .
O15 Ti5 Ti6 39.23(9) . .
Ti2 Ti5 Ti6 109.12(3) . .
O16 Ti5 Ti1 141.00(11) . 2_666
O6 Ti5 Ti1 38.52(8) . 2_666
O1 Ti5 Ti1 86.90(9) . 2_666
O12 Ti5 Ti1 39.46(9) 2_666 2_666
O2 Ti5 Ti1 124.13(9) . 2_666
O15 Ti5 Ti1 87.77(9) . 2_666
Ti2 Ti5 Ti1 109.60(3) . 2_666
Ti6 Ti5 Ti1 60.11(3) . 2_666
O13 Ti6 O6 173.73(14) . .
O13 Ti6 O5 97.96(14) . .
O6 Ti6 O5 88.21(11) . .
O13 Ti6 O15 101.08(14) . .
O6 Ti6 O15 77.51(12) . .
O5 Ti6 O15 91.70(13) . .
O13 Ti6 O4 95.01(14) . 2_666
O6 Ti6 O4 87.33(12) . 2_666
O5 Ti6 O4 78.11(12) . 2_666
O15 Ti6 O4 162.04(12) . 2_666
O13 Ti6 O14 96.98(14) . .
O6 Ti6 O14 77.16(11) . .
O5 Ti6 O14 161.87(12) . .
O15 Ti6 O14 95.46(13) . .
O4 Ti6 O14 90.41(13) 2_666 .
O13 Ti6 Ti4 97.75(12) . 2_666
O6 Ti6 Ti4 87.74(8) . 2_666
O5 Ti6 Ti4 38.98(9) . 2_666
O15 Ti6 Ti4 129.30(9) . 2_666
O4 Ti6 Ti4 39.14(8) 2_666 2_666
O14 Ti6 Ti4 128.33(10) . 2_666
O13 Ti6 Ti5 140.59(12) . .
O6 Ti6 Ti5 38.18(8) . .
O5 Ti6 Ti5 86.86(9) . .
O15 Ti6 Ti5 39.53(8) . .
O4 Ti6 Ti5 124.11(8) 2_666 .
O14 Ti6 Ti5 88.12(9) . .
Ti4 Ti6 Ti5 109.50(3) 2_666 .
O13 Ti6 Ti1 135.85(12) . 2_666
O6 Ti6 Ti1 38.40(8) . 2_666
O5 Ti6 Ti1 125.16(9) . 2_666
O15 Ti6 Ti1 87.90(9) . 2_666
O4 Ti6 Ti1 86.06(9) 2_666 2_666
O14 Ti6 Ti1 38.89(8) . 2_666
Ti4 Ti6 Ti1 109.62(3) 2_666 2_666
Ti5 Ti6 Ti1 60.01(3) . 2_666
Cl1 Cu Cl2 178.19(11) . .
Ti4 O1 Ti2 99.88(13) . .
Ti4 O1 Ti5 134.08(15) . .
Ti2 O1 Ti5 101.74(13) . .
Ti3 O2 Ti2 100.22(13) . .
Ti3 O2 Ti5 135.71(15) . .
Ti2 O2 Ti5 100.86(13) . .
Ti2 O3 Ti3 99.75(13) . .
Ti2 O3 Ti1 134.84(16) . .
Ti3 O3 Ti1 101.79(12) . .
Ti2 O4 Ti4 100.31(13) . .
Ti2 O4 Ti6 135.58(15) . 2_666
Ti4 O4 Ti6 100.95(13) . 2_666
Ti3 O5 Ti4 99.55(13) . 2_666
Ti3 O5 Ti6 134.10(16) . .
Ti4 O5 Ti6 101.48(13) 2_666 .
Ti6 O6 Ti5 103.78(13) . .
Ti6 O6 Ti1 103.64(12) . 2_666
Ti5 O6 Ti1 103.26(12) . 2_666
Ti4 O7 Ti3 100.93(13) 2_666 .
Ti4 O7 Ti1 136.33(16) 2_666 .
Ti3 O7 Ti1 100.76(12) . .
C2 O8 Ti4 157.8(5) . .
C5 O9 Ti2 163.9(4) . .
C8 O10 Ti3 154.6(4) . .
C11 O11 Ti1 158.7(3) . .
C14 O12 Ti5 130.5(3) . 2_666
C14 O12 Ti1 127.4(3) . .
Ti5 O12 Ti1 101.41(13) 2_666 .
C17 O13 Ti6 163.6(4) . .
C20 O14 Ti1 131.8(3) . 2_666
C20 O14 Ti6 126.0(3) . .
Ti1 O14 Ti6 101.70(12) 2_666 .
C23 O15 Ti6 132.1(3) . .
C23 O15 Ti5 126.1(3) . .
Ti6 O15 Ti5 101.24(13) . .
C26 O16 Ti5 162.0(4) . .
C3 C2 O8 114.6(9) . .
C3 C2 C1 124.9(11) . .
O8 C2 C1 112.9(9) . .
O9 C5 C4 110.1(7) . .
O9 C5 C6 109.3(7) . .
C4 C5 C6 121.4(10) . .
O10 C8 C7 110.5(5) . .
O10 C8 C9 108.4(5) . .
C7 C8 C9 113.0(7) . .
O11 C11 C10 110.4(5) . .
O11 C11 C12 110.8(4) . .
C10 C11 C12 115.0(6) . .
O12 C14 C15 109.3(4) . .
O12 C14 C13 109.8(4) . .
C15 C14 C13 113.5(5) . .
C16 C17 O13 119.7(7) . .
C16 C17 C18 128.0(7) . .
O13 C17 C18 110.9(6) . .
O14 C20 C21 110.8(5) . .
O14 C20 C19 108.8(4) . .
C21 C20 C19 114.2(6) . .
O15 C23 C22 109.6(4) . .
O15 C23 C24 109.0(5) . .
C22 C23 C24 115.1(5) . .
C27 C26 O16 116.1(8) . .
C27 C26 C25 125.1(8) . .
O16 C26 C25 111.6(5) . .
C30 C29 O17 92(3) . .
C30 C29 C28 122(3) . .
O17 C29 C28 90(3) . .

loop_
_geom_bond_atom_site_label_1
_geom_bond_atom_site_label_2
_geom_bond_distance
_geom_bond_site_symmetry_2
Ti1 O11 1.764(3) .
Ti1 O6 1.981(3) 2_666
Ti1 O14 1.987(3) 2_666
Ti1 O3 2.006(3) .
Ti1 O12 2.007(3) .
Ti1 O7 2.017(3) .
Ti1 Ti3 3.0750(11) .
Ti1 Ti5 3.0958(12) 2_666
Ti1 Ti6 3.0991(11) 2_666
Ti2 O9 1.738(3) .
Ti2 O4 1.902(3) .
Ti2 O3 1.923(3) .
Ti2 O1 1.959(3) .
Ti2 O2 1.970(3) .
Ti2 Ti3 2.9664(11) .
Ti2 Ti4 2.9731(11) .
Ti2 Ti5 3.0653(10) .
Ti3 O10 1.747(3) .
Ti3 O2 1.895(3) .
Ti3 O5 1.925(3) .
Ti3 O3 1.957(3) .
Ti3 O7 1.974(3) .
Ti3 Ti4 2.9717(11) 2_666
Ti4 O8 1.740(3) .
Ti4 O7 1.878(3) 2_666
Ti4 O1 1.925(3) .
Ti4 O5 1.967(3) 2_666
Ti4 O4 1.970(3) .
Ti4 Ti3 2.9717(11) 2_666
Ti4 Ti6 3.0647(11) 2_666
Ti5 O16 1.757(3) .
Ti5 O6 1.968(3) .
Ti5 O1 1.992(3) .
Ti5 O12 1.993(3) 2_666
Ti5 O2 2.006(3) .
Ti5 O15 2.006(3) .
Ti5 Ti6 3.0916(11) .
Ti5 Ti1 3.0958(12) 2_666
Ti6 O13 1.763(3) .
Ti6 O6 1.961(3) .
Ti6 O5 1.991(3) .
Ti6 O15 1.994(3) .
Ti6 O4 2.003(3) 2_666
Ti6 O14 2.009(3) .
Ti6 Ti4 3.0647(11) 2_666
Ti6 Ti1 3.0991(11) 2_666
Cu Cl1 2.086(3) .
Cu Cl2 2.099(3) .
O4 Ti6 2.003(3) 2_666
O5 Ti4 1.967(3) 2_666
O6 Ti1 1.981(3) 2_666
O7 Ti4 1.878(3) 2_666
O8 C2 1.408(7) .
O9 C5 1.411(6) .
O10 C8 1.431(6) .
O11 C11 1.449(6) .
O12 C14 1.457(5) .
O12 Ti5 1.993(3) 2_666
O13 C17 1.408(7) .
O14 C20 1.465(5) .
O14 Ti1 1.987(3) 2_666
O15 C23 1.469(6) .
O16 C26 1.434(7) .
O17 C29 1.41(4) .
C1 C2 1.420(14) .
C2 C3 1.346(13) .
C4 C5 1.432(13) .
C5 C6 1.471(13) .
C7 C8 1.481(9) .
C8 C9 1.489(10) .
C10 C11 1.463(9) .
C11 C12 1.472(8) .
C13 C14 1.501(8) .
C14 C15 1.498(8) .
C16 C17 1.320(11) .
C17 C18 1.465(11) .
C19 C20 1.510(8) .
C20 C21 1.490(9) .
C22 C23 1.480(8) .
C23 C24 1.510(8) .
C25 C26 1.489(10) .
C26 C27 1.308(11) .
C28 C29 1.50(3) .
C29 C30 1.29(4) .
